data_4331433
loop_
_publ_author_name
'Alekel, T.'
'Keszler, D.A.'

_publ_section_title
;
 New strontium borate halides: Sr5 (B O3)3 X (X= F, Br)
;
_journal_name_full 'Inorganic Chemistry'
_journal_page_first 101
_journal_page_last 105
_journal_paper_doi 10.1021/ic00053a017
_journal_volume 32
_journal_year 1993
_chemical_formula_sum 'B3 Br O9 Sr5'
_chemical_name_systematic 'Sr5 Br (B O3)3'
_space_group_IT_number 20
_symmetry_space_group_name_Hall 'C 2c 2'
_symmetry_space_group_name_H-M 'C 2 2 21'
_cell_angle_alpha 90
_cell_angle_beta 90
_cell_angle_gamma 90
_cell_formula_units_Z 4
_cell_length_a 10.002
_cell_length_b 14.197
_cell_length_c 7.458
_cell_volume 1059.024
_citation_journal_id_ASTM INOCAJ
_cod_data_source_file boron_397.cif
_cod_data_source_block B3Br1O9Sr5
_cod_original_formula_sum 'B3 Br1 O9 Sr5'
_cod_database_code 4331433

loop_
_symmetry_equiv_pos_as_xyz
x,y,z
-x,-y,z+1/2
x,-y,-z
-x,y,-z+1/2
x+1/2,y+1/2,z
-x+1/2,-y+1/2,z+1/2
x+1/2,-y+1/2,-z
-x+1/2,y+1/2,-z+1/2

loop_
_atom_site_label
_atom_site_type_symbol
_atom_site_fract_x
_atom_site_fract_y
_atom_site_fract_z
_atom_site_occupancy
_atom_site_U_iso_or_equiv
O4 O-2 0.305 0.997 0.659 1 0.0
Sr1 Sr+2 0.2408 0 0 1 0.0
Br1 Br-1 0 0.9429 0.25 1 0.0
O3 O-2 0.644 0.199 0.02 1 0.0
Sr2 Sr+2 0.8665 0.1289 0.0645 1 0.0
B1 B+3 0.199 0.212 0.028 1 0.0
O5 O-2 0.166 0.146 0.112 1 0.0
O1 O-2 0.492 0 0 1 0.0
Sr3 Sr+2 0.5 0.1355 0.25 1 0.0
B2 B+3 0.629 0 0 1 0.0
Sr4 Sr+2 0.5 0.862 0.25 1 0.0
O2 O-2 0.33 0.192 0.988 1 0.0
